data_4319907
loop_
_publ_author_name
'Hitoshi Miyasaka'
'Ho-Chol Chang'
'Katsunori Mochizuki'
'Susumu Kitagawa'

_publ_section_title
;
 Syntheses, Structures, and Physicochemical Properties of Diruthenium
 Compounds of Tetrachlorocatecholate with Metal-Metal Bonded
 Ru3+(\m-OR)2Ru3+ and Ru3.5+(\m-OR)2Ru3.5+ Cores (R = CH3 and C2H5)
;
_journal_name_full 'Inorganic Chemistry'
_journal_page_first 3544
_journal_page_last 3554
_journal_paper_doi 10.1021/ic0010252
_journal_volume 40
_journal_year 2001
_chemical_formula_sum 'C60 H72 Cl16 Na3 O27 Ru2'
_chemical_formula_weight 2063.57
_space_group_IT_number 36
_symmetry_cell_setting orthorhombic
_symmetry_Int_Tables_number 36
_symmetry_space_group_name_Hall 'C 2c -2'
_symmetry_space_group_name_H-M 'C m c 21'
_cell_angle_alpha 90
_cell_angle_beta 90
_cell_angle_gamma 90
_cell_formula_units_Z 4
_cell_length_a 21.6069(3)
_cell_length_b 15.769(1)
_cell_length_c 24.4792(4)
_cell_measurement_temperature 173.2
_cell_volume 8340.5(6)
_computing_data_reduction 'teXsan Ver. 1.10'
_computing_publication_material 'teXsan Ver. 1.10'
_computing_structure_refinement 'teXsan Ver. 1.10'
_computing_structure_solution SIR92
_diffrn_measured_fraction_theta_full 0.9430
_diffrn_measured_fraction_theta_max 0.9430
_diffrn_radiation_type 'Mo K\a'
_diffrn_radiation_wavelength 0.7107
_diffrn_reflns_av_R_equivalents 0.018
_diffrn_reflns_limit_h_max 25
_diffrn_reflns_limit_h_min -27
_diffrn_reflns_limit_k_max 20
_diffrn_reflns_limit_k_min -17
_diffrn_reflns_limit_l_max 29
_diffrn_reflns_limit_l_min -31
_diffrn_reflns_number 30096
_diffrn_reflns_theta_full 27.64
_diffrn_reflns_theta_max 27.64
_exptl_absorpt_coefficient_mu 0.963
_exptl_absorpt_correction_T_max 0.801
_exptl_absorpt_correction_T_min 0.801
_exptl_absorpt_correction_type psi-scan
_exptl_absorpt_process_details '(North, Phillips & Mathews, 1968)'
_exptl_crystal_colour dark
_exptl_crystal_density_diffrn 1.643
_exptl_crystal_density_method 'not measured'
_exptl_crystal_description prismatic
_exptl_crystal_size_max 0.300
_exptl_crystal_size_mid 0.240
_exptl_crystal_size_min 0.230
_refine_diff_density_max 3.75
_refine_diff_density_min -4.64
_refine_ls_abs_structure_Flack 1.03(9)
_refine_ls_extinction_method none
_refine_ls_goodness_of_fit_ref 2.088
_refine_ls_number_parameters 230
_refine_ls_number_reflns 4248
_refine_ls_R_factor_gt 0.0975
_refine_ls_shift/su_max 0.0041
_refine_ls_structure_factor_coef F
_refine_ls_weighting_scheme unit
_refine_ls_wR_factor_ref 0.1028
_reflns_number_gt 4248
_reflns_number_total 4819
_reflns_threshold_expression F^2^>3.0\s(F^2^)
_cod_data_source_file ic0010252_3.cif
_cod_data_source_block Comp5
_cod_original_cell_volume 8340.7(7)
_cod_original_formula_sum 'C60 H72 Cl16 Na3 O27 Ru2 '
_cod_database_code 4319907

loop_
_symmetry_equiv_pos_as_xyz
x,y,z
-x,y,z
-x,-y,1/2+z
x,-y,1/2+z
1/2+x,1/2+y,z
1/2-x,1/2+y,z
1/2-x,1/2-y,1/2+z
1/2+x,1/2-y,1/2+z

loop_
_atom_site_label
_atom_site_type_symbol
_atom_site_fract_x
_atom_site_fract_y
_atom_site_fract_z
_atom_site_U_iso_or_equiv
_atom_site_adp_type
_atom_site_occupancy
_atom_site_calc_flag
_atom_site_refinement_flags
_atom_site_disorder_assembly
_atom_site_disorder_group
Ru(1) Ru -0.05818(2) -1.44172(3) 0.3636(9) 0.0243(1) Uiso 1.00 d . . .
Cl(1) Cl -0.23208(10) -1.5165(1) 0.4857(9) 0.0406(5) Uiso 1.00 d . . .
Cl(2) Cl -0.2774(1) -1.3580(1) 0.5528(9) 0.0502(5) Uiso 1.00 d . . .
Cl(3) Cl -0.1992(1) -1.1907(1) 0.5511(9) 0.0446(5) Uiso 1.00 d . . .
Cl(4) Cl -0.08430(10) -1.1783(1) 0.4720(9) 0.0434(5) Uiso 1.00 d . . .
Cl(5) Cl -0.23297(10) -1.3672(1) 0.2431(9) 0.0389(4) Uiso 1.00 d . . .
Cl(6) Cl -0.2773(1) -1.5233(1) 0.1732(9) 0.0493(5) Uiso 1.00 d . . .
Cl(7) Cl -0.2039(1) -1.6951(1) 0.1809(9) 0.0420(5) Uiso 1.00 d . . .
Cl(8) Cl -0.08842(9) -1.7078(1) 0.2586(9) 0.0368(4) Uiso 1.00 d . . .
Na(1) Na 0.0000 -1.2293(3) 0.3592(9) 0.0355(9) Uiso 1.00 d S . .
Na(2) Na 0.0000 -1.6528(2) 0.3638(9) 0.0329(8) Uiso 1.00 d S . .
Na(3) Na -0.5000 -0.8322(3) 0.0972(9) 0.0376(10) Uiso 1.00 d S . .
O(1) O -0.1255(2) -1.4798(3) 0.4142(9) 0.030(1) Uiso 1.00 d . . .
O(2) O -0.0649(2) -1.3315(3) 0.4059(9) 0.030(1) Uiso 1.00 d . . .
O(3) O -0.1265(2) -1.4049(3) 0.3145(9) 0.030(1) Uiso 1.00 d . . .
O(4) O -0.0662(2) -1.5518(3) 0.3219(9) 0.0253(10) Uiso 1.00 d . . .
O(5) O 0.0000 -1.3868(4) 0.3109(9) 0.026(1) Uiso 1.00 d S . .
O(6) O 0.0000 -1.4974(5) 0.4173(9) 0.032(2) Uiso 1.00 d S . .
O(7) O 0.0000 -1.0804(5) 0.3707(9) 0.044(2) Uiso 1.00 d S . .
O(8) O -0.0890(3) -1.2342(4) 0.2984(9) 0.045(1) Uiso 1.00 d . . .
O(9) O 0.0000 -1.7994(5) 0.3669(10) 0.041(2) Uiso 1.00 d S . .
O(10) O -0.0941(3) -1.6497(4) 0.4315(9) 0.042(1) Uiso 1.00 d . . .
O(11) O -0.0588(3) -0.9602(4) 0.2884(9) 0.048(1) Uiso 1.00 d . . .
O(12) O -0.1013(3) -0.9150(4) 0.3912(9) 0.054(2) Uiso 1.00 d . . .
O(13) O 0.0000 -0.9544(7) 0.4594(10) 0.066(3) Uiso 1.00 d S . .
O(14) O -0.4399(3) -0.9555(4) 0.0970(9) 0.044(1) Uiso 1.00 d . . .
O(15) O -0.4028(3) -0.8072(4) 0.1400(9) 0.049(1) Uiso 1.00 d . . .
O(16) O -0.5000 -0.6946(6) 0.1363(10) 0.053(2) Uiso 1.00 d S . .
O(17) O -0.5000 -0.8086(6) 0.0048(9) 0.047(2) Uiso 1.00 d S . .
C(1) C -0.1443(3) -1.4139(5) 0.4456(9) 0.028(1) Uiso 1.00 d . . .
C(2) C -0.1939(3) -1.4201(5) 0.4808(9) 0.027(1) Uiso 1.00 d . . .
C(3) C -0.2130(4) -1.3507(5) 0.5122(9) 0.035(2) Uiso 1.00 d . . .
C(4) C -0.1790(3) -1.2771(5) 0.5099(9) 0.030(2) Uiso 1.00 d . . .
C(5) C -0.1289(3) -1.2698(5) 0.4749(9) 0.029(1) Uiso 1.00 d . . .
C(6) C -0.1121(3) -1.3369(5) 0.4414(9) 0.030(2) Uiso 1.00 d . . .
C(7) C -0.1459(3) -1.4702(5) 0.2831(9) 0.031(2) Uiso 1.00 d . . .
C(8) C -0.1957(3) -1.4641(5) 0.2484(9) 0.026(1) Uiso 1.00 d . . .
C(9) C -0.2146(4) -1.5329(5) 0.2178(9) 0.032(2) Uiso 1.00 d . . .
C(10) C -0.1819(3) -1.6094(5) 0.2204(9) 0.030(2) Uiso 1.00 d . . .
C(11) C -0.1309(3) -1.6146(5) 0.2551(9) 0.030(2) Uiso 1.00 d . . .
C(12) C -0.1133(3) -1.5469(4) 0.2874(9) 0.027(1) Uiso 1.00 d . . .
C(13) C 0.0000 -1.4094(7) 0.2532(10) 0.036(2) Uiso 1.00 d S . .
C(14) C 0.0000 -1.4761(7) 0.4733(10) 0.031(2) Uiso 1.00 d S . .
C(15) C -0.1392(5) -1.1791(7) 0.2899(10) 0.063(3) Uiso 1.00 d . . .
C(16) C -0.1858(6) -1.1811(8) 0.335(1) 0.081(4) Uiso 1.00 d . . .
C(17) C -0.152(1) -1.707(1) 0.424(1) 0.143(7) Uiso 1.00 d . . .
C(18) C -0.0294(6) -0.9110(9) 0.141(1) 0.082(4) Uiso 1.00 d . . .
C(19) C -0.0637(5) -0.9252(7) 0.191(1) 0.064(3) Uiso 1.00 d . . .
C(20) C -0.0303(4) -0.9422(6) 0.2393(10) 0.053(2) Uiso 1.00 d . . .
C(21) C -0.1223(5) -0.9363(6) 0.2971(10) 0.048(2) Uiso 1.00 d . . .
C(22) C -0.1380(4) -0.9562(6) 0.3536(10) 0.052(2) Uiso 1.00 d . . .
C(23) C -0.1069(6) -0.9434(7) 0.447(1) 0.065(3) Uiso 1.00 d . . .
C(24) C -0.0542(5) -0.9177(8) 0.4788(10) 0.069(3) Uiso 1.00 d . . .
C(25) C -0.4707(7) -1.188(1) 0.113(1) 0.098(5) Uiso 1.00 d . . .
C(26) C -0.4344(5) -1.1103(7) 0.1072(10) 0.065(3) Uiso 1.00 d . . .
C(27) C -0.4687(4) -1.0334(6) 0.1033(10) 0.049(2) Uiso 1.00 d . . .
C(28) C -0.3769(5) -0.9471(7) 0.1154(10) 0.063(3) Uiso 1.00 d . . .
C(29) C -0.3614(5) -0.8584(7) 0.1090(10) 0.063(3) Uiso 1.00 d . . .
C(30) C -0.3923(6) -0.7186(8) 0.1373(10) 0.077(3) Uiso 1.00 d . . .
C(31) C -0.4453(5) -0.6769(6) 0.1650(9) 0.053(2) Uiso 1.00 d . . .

loop_
_atom_type_symbol
_atom_type_description
_atom_type_scat_dispersion_real
_atom_type_scat_dispersion_imag
_atom_type_scat_source
C C 0.003 0.002
;International Tables for Crystallography
(1992, Vol. C, Tables 4.2.6.8 and 6.1.1.1)
;
H H 0.000 0.000
;International Tables for Crystallography
(1992, Vol. C, Table 6.1.1.2)
;
O O 0.011 0.006
;International Tables for Crystallography
(1992, Vol. C, Tables 4.2.6.8 and 6.1.1.1)
;
Cl Cl 0.148 0.159
;International Tables for Crystallography
(1992, Vol. C, Tables 4.2.6.8 and 6.1.1.1)
;
Na Na 0.036 0.025
;International Tables for Crystallography
(1992, Vol. C, Tables 4.2.6.8 and 6.1.1.1)
;
Ru Ru -1.259 0.836
;International Tables for Crystallography
(1992, Vol. C, Tables 4.2.6.8 and 6.1.1.1)
;

loop_
_geom_angle_atom_site_label_1
_geom_angle_atom_site_label_2
_geom_angle_atom_site_label_3
_geom_angle
_geom_angle_site_symmetry_1
_geom_angle_site_symmetry_2
_geom_angle_site_symmetry_3
_geom_angle_publ_flag
Ru(1) Ru(1) O(1) 136.6(3) . 2_555 1_555 yes
Ru(1) Ru(1) O(2) 94.1(3) . 2_555 1_555 yes
Ru(1) Ru(1) O(3) 137.9(3) . 2_555 1_555 yes
Ru(1) Ru(1) O(4) 94.9(3) . 2_555 1_555 yes
Ru(1) Ru(1) O(5) 51.0(3) . 2_555 1_555 yes
Ru(1) Ru(1) O(6) 51.5(3) . 2_555 1_555 yes
O(1) Ru(1) O(2) 83.6(4) . 1_555 1_555 yes
O(1) Ru(1) O(3) 85.5(4) . 1_555 1_555 yes
O(1) Ru(1) O(4) 89.6(4) . 1_555 1_555 yes
O(1) Ru(1) O(5) 170.4(4) . 1_555 1_555 yes
O(1) Ru(1) O(6) 85.4(4) . 1_555 1_555 yes
O(2) Ru(1) O(3) 90.3(4) . 1_555 1_555 yes
O(2) Ru(1) O(4) 171.0(4) . 1_555 1_555 yes
O(2) Ru(1) O(5) 90.1(5) . 1_555 1_555 yes
O(2) Ru(1) O(6) 94.9(5) . 1_555 1_555 yes
O(3) Ru(1) O(4) 83.2(4) . 1_555 1_555 yes
O(3) Ru(1) O(5) 87.1(4) . 1_555 1_555 yes
O(3) Ru(1) O(6) 169.0(4) . 1_555 1_555 yes
O(4) Ru(1) O(5) 95.8(5) . 1_555 1_555 yes
O(4) Ru(1) O(6) 90.5(5) . 1_555 1_555 yes
O(5) Ru(1) O(6) 102.5(3) . 1_555 1_555 yes
O(2) Na(1) O(2) 70.7(5) . 1_555 2_555 yes
O(2) Na(1) O(7) 127.2(5) . 1_555 1_555 yes
O(2) Na(1) O(8) 79.0(4) . 1_555 1_555 yes
O(2) Na(1) O(8) 136.5(5) . 1_555 2_555 yes
O(2) Na(1) O(7) 127.2(5) . 2_555 1_555 yes
O(2) Na(1) O(8) 136.5(5) . 2_555 1_555 yes
O(2) Na(1) O(8) 79.0(4) . 2_555 2_555 yes
O(7) Na(1) O(8) 96.0(5) . 1_555 1_555 yes
O(7) Na(1) O(8) 96.0(5) . 1_555 2_555 yes
O(8) Na(1) O(8) 104.4(7) . 1_555 2_555 yes
O(4) Na(2) O(4) 74.1(5) . 1_555 2_555 yes
O(4) Na(2) O(9) 133.2(5) . 1_555 1_555 yes
O(4) Na(2) O(10) 78.1(4) . 1_555 1_555 yes
O(4) Na(2) O(10) 136.7(5) . 1_555 2_555 yes
O(4) Na(2) O(9) 133.2(5) . 2_555 1_555 yes
O(4) Na(2) O(10) 136.7(5) . 2_555 1_555 yes
O(4) Na(2) O(10) 78.1(4) . 2_555 2_555 yes
O(9) Na(2) O(10) 89.9(5) . 1_555 1_555 yes
O(9) Na(2) O(10) 89.9(5) . 1_555 2_555 yes
O(10) Na(2) O(10) 101.6(7) . 1_555 2_555 yes
O(14) Na(3) O(14) 67.5(6) . 1_555 2_455 yes
O(14) Na(3) O(15) 69.4(4) . 1_555 1_555 yes
O(14) Na(3) O(15) 129.0(6) . 1_555 2_455 yes
O(14) Na(3) O(16) 139.6(4) . 1_555 1_555 yes
O(14) Na(3) O(17) 97.6(6) . 1_555 1_555 yes
O(14) Na(3) O(15) 129.0(6) . 2_455 1_555 yes
O(14) Na(3) O(15) 69.4(4) . 2_455 2_455 yes
O(14) Na(3) O(16) 139.6(4) . 2_455 1_555 yes
O(14) Na(3) O(17) 97.6(6) . 2_455 1_555 yes
O(15) Na(3) O(15) 123.8(8) . 1_555 2_455 yes
O(15) Na(3) O(16) 70.8(4) . 1_555 1_555 yes
O(15) Na(3) O(17) 114.1(4) . 1_555 1_555 yes
O(15) Na(3) O(16) 70.8(4) . 2_455 1_555 yes
O(15) Na(3) O(17) 114.1(4) . 2_455 1_555 yes
O(16) Na(3) O(17) 104.5(8) . 1_555 1_555 yes
Ru(1) O(1) C(1) 109.8(9) . 1_555 1_555 yes
Ru(1) O(2) Na(1) 106.8(5) . 1_555 1_555 yes
Ru(1) O(2) C(6) 109.2(9) . 1_555 1_555 yes
Na(1) O(2) C(6) 141.9(9) . 1_555 1_555 yes
Ru(1) O(3) C(7) 110.6(9) . 1_555 1_555 yes
Ru(1) O(4) Na(2) 107.9(5) . 1_555 1_555 yes
Ru(1) O(4) C(12) 109.7(8) . 1_555 1_555 yes
Na(2) O(4) C(12) 141.0(9) . 1_555 1_555 yes
Ru(1) O(5) Ru(1) 77.9(5) . 1_555 2_555 yes
Ru(1) O(5) C(13) 121.3(9) . 1_555 1_555 yes
Ru(1) O(5) C(13) 121.3(9) . 2_555 1_555 yes
Ru(1) O(6) Ru(1) 77.0(6) . 1_555 2_555 yes
Ru(1) O(6) C(14) 121.9(9) . 1_555 1_555 yes
Ru(1) O(6) C(14) 121.9(9) . 2_555 1_555 yes
Na(1) O(8) C(15) 132(1) . 1_555 1_555 yes
Na(2) O(10) C(17) 122(1) . 1_555 1_555 yes
C(20) O(11) C(21) 120(1) . 1_555 1_555 yes
C(22) O(12) C(23) 115(1) . 1_555 1_555 yes
C(24) O(13) C(24) 114(2) . 1_555 2_555 yes
Na(3) O(14) C(27) 119(1) . 1_555 1_555 yes
Na(3) O(14) C(28) 116(1) . 1_555 1_555 yes
C(27) O(14) C(28) 118(1) . 1_555 1_555 yes
Na(3) O(15) C(29) 102(1) . 1_555 1_555 yes
Na(3) O(15) C(30) 106(1) . 1_555 1_555 yes
C(29) O(15) C(30) 115(1) . 1_555 1_555 yes
Na(3) O(16) C(31) 112(1) . 1_555 1_555 yes
Na(3) O(16) C(31) 112(1) . 1_555 2_455 yes
C(31) O(16) C(31) 114(2) . 1_555 2_455 yes
O(1) C(1) C(2) 122(1) . 1_555 1_555 yes
O(1) C(1) C(6) 118(1) . 1_555 1_555 yes
C(2) C(1) C(6) 119(1) . 1_555 1_555 yes
Cl(1) C(2) C(1) 118(1) . 1_555 1_555 yes
Cl(1) C(2) C(3) 120(1) . 1_555 1_555 yes
C(1) C(2) C(3) 121(1) . 1_555 1_555 yes
Cl(2) C(3) C(2) 120(1) . 1_555 1_555 yes
Cl(2) C(3) C(4) 120(1) . 1_555 1_555 yes
C(2) C(3) C(4) 118(1) . 1_555 1_555 yes
Cl(3) C(4) C(3) 120(1) . 1_555 1_555 yes
Cl(3) C(4) C(5) 119(1) . 1_555 1_555 yes
C(3) C(4) C(5) 120(1) . 1_555 1_555 yes
Cl(4) C(5) C(4) 121(1) . 1_555 1_555 yes
Cl(4) C(5) C(6) 117(1) . 1_555 1_555 yes
C(4) C(5) C(6) 120(1) . 1_555 1_555 yes
O(2) C(6) C(1) 118(1) . 1_555 1_555 yes
O(2) C(6) C(5) 122(1) . 1_555 1_555 yes
C(1) C(6) C(5) 119(1) . 1_555 1_555 yes
O(3) C(7) C(8) 122(1) . 1_555 1_555 yes
O(3) C(7) C(12) 117(1) . 1_555 1_555 yes
C(8) C(7) C(12) 120(1) . 1_555 1_555 yes
Cl(5) C(8) C(7) 118(1) . 1_555 1_555 yes
Cl(5) C(8) C(9) 120(1) . 1_555 1_555 yes
C(7) C(8) C(9) 120(1) . 1_555 1_555 yes
Cl(6) C(9) C(8) 120(1) . 1_555 1_555 yes
Cl(6) C(9) C(10) 119(1) . 1_555 1_555 yes
C(8) C(9) C(10) 120(1) . 1_555 1_555 yes
Cl(7) C(10) C(9) 120(1) . 1_555 1_555 yes
Cl(7) C(10) C(11) 120(1) . 1_555 1_555 yes
C(9) C(10) C(11) 118(1) . 1_555 1_555 yes
Cl(8) C(11) C(10) 119(1) . 1_555 1_555 yes
Cl(8) C(11) C(12) 118(1) . 1_555 1_555 yes
C(10) C(11) C(12) 121(1) . 1_555 1_555 yes
O(4) C(12) C(7) 119(1) . 1_555 1_555 yes
O(4) C(12) C(11) 122(1) . 1_555 1_555 yes
C(7) C(12) C(11) 118(1) . 1_555 1_555 yes
O(8) C(15) C(16) 113(2) . 1_555 1_555 yes
C(18) C(18) C(19) 121(1) . 2_555 1_555 yes
C(18) C(19) C(20) 118(2) . 1_555 1_555 yes
O(11) C(20) C(19) 122(1) . 1_555 1_555 yes
O(11) C(20) C(20) 116.5(10) . 1_555 2_555 yes
C(19) C(20) C(20) 120(1) . 1_555 2_555 yes
O(11) C(21) C(22) 107(1) . 1_555 1_555 yes
O(12) C(22) C(21) 113(1) . 1_555 1_555 yes
O(12) C(23) C(24) 110(1) . 1_555 1_555 yes
O(13) C(24) C(23) 111(2) . 1_555 1_555 yes
C(25) C(25) C(26) 122(1) . 2_455 1_555 yes
C(25) C(26) C(27) 116(2) . 1_555 1_555 yes
O(14) C(27) C(26) 121(1) . 1_555 1_555 yes
O(14) C(27) C(27) 116.8(9) . 1_555 2_455 yes
C(26) C(27) C(27) 121(1) . 1_555 2_455 yes
O(14) C(28) C(29) 105(1) . 1_555 1_555 yes
O(15) C(29) C(28) 110(1) . 1_555 1_555 yes
O(15) C(30) C(31) 106(1) . 1_555 1_555 yes
O(16) C(31) C(30) 109(1) . 1_555 1_555 yes

loop_
_geom_bond_atom_site_label_1
_geom_bond_atom_site_label_2
_geom_bond_distance
_geom_bond_site_symmetry_1
_geom_bond_site_symmetry_2
_geom_bond_publ_flag
Ru(1) Ru(1) 2.514(2) . 2_555 yes
Ru(1) O(1) 2.00(1) . . yes
Ru(1) O(2) 2.03(1) . . yes
Ru(1) O(3) 1.99(1) . . yes
Ru(1) O(4) 2.021(10) . . yes
Ru(1) O(5) 2.00(1) . . yes
Ru(1) O(6) 2.02(1) . . yes
Cl(1) C(2) 1.73(2) . . yes
Cl(2) C(3) 1.72(2) . . yes
Cl(3) C(4) 1.75(2) . . yes
Cl(4) C(5) 1.74(2) . . yes
Cl(5) C(8) 1.73(2) . . yes
Cl(6) C(9) 1.75(2) . . yes
Cl(7) C(10) 1.73(2) . . yes
Cl(8) C(11) 1.73(2) . . yes
Na(1) O(2) 2.42(1) . . yes
Na(1) O(2) 2.42(1) . 2_555 yes
Na(1) O(7) 2.36(2) . . yes
Na(1) O(8) 2.43(1) . . yes
Na(1) O(8) 2.43(1) . 2_555 yes
Na(2) O(4) 2.37(1) . . yes
Na(2) O(4) 2.37(1) . 2_555 yes
Na(2) O(9) 2.31(2) . . yes
Na(2) O(10) 2.62(1) . . yes
Na(2) O(10) 2.62(1) . 2_555 yes
Na(3) O(14) 2.34(1) . . yes
Na(3) O(14) 2.34(1) . 2_455 yes
Na(3) O(15) 2.38(1) . . yes
Na(3) O(15) 2.38(1) . 2_455 yes
Na(3) O(16) 2.37(2) . . yes
Na(3) O(17) 2.29(2) . . yes
O(1) C(1) 1.35(2) . . yes
O(2) C(6) 1.34(2) . . yes
O(3) C(7) 1.35(2) . . yes
O(4) C(12) 1.32(2) . . yes
O(5) C(13) 1.46(3) . . yes
O(6) C(14) 1.41(3) . . yes
O(8) C(15) 1.40(3) . . yes
O(10) C(17) 1.55(5) . . yes
O(11) C(20) 1.38(2) . . yes
O(11) C(21) 1.44(2) . . yes
O(12) C(22) 1.38(2) . . yes
O(12) C(23) 1.45(3) . . yes
O(13) C(24) 1.39(3) . . yes
O(13) C(24) 1.39(3) . 2_555 yes
O(14) C(27) 1.39(2) . . yes
O(14) C(28) 1.44(2) . . yes
O(15) C(29) 1.43(3) . . yes
O(15) C(30) 1.42(3) . . yes
O(16) C(31) 1.40(2) . . yes
O(16) C(31) 1.40(2) . 2_455 yes
C(1) C(2) 1.38(2) . . yes
C(1) C(6) 1.40(2) . . yes
C(2) C(3) 1.40(2) . . yes
C(3) C(4) 1.37(2) . . yes
C(4) C(5) 1.38(2) . . yes
C(5) C(6) 1.39(2) . . yes
C(7) C(8) 1.37(2) . . yes
C(7) C(12) 1.40(2) . . yes
C(8) C(9) 1.38(2) . . yes
C(9) C(10) 1.40(2) . . yes
C(10) C(11) 1.39(2) . . yes
C(11) C(12) 1.38(2) . . yes
C(15) C(16) 1.50(4) . . yes
C(18) C(18) 1.27(5) . 2_555 yes
C(18) C(19) 1.44(3) . . yes
C(19) C(20) 1.42(3) . . yes
C(20) C(20) 1.31(4) . 2_555 yes
C(21) C(22) 1.46(3) . . yes
C(23) C(24) 1.43(3) . . yes
C(25) C(25) 1.27(6) . 2_455 yes
C(25) C(26) 1.47(4) . . yes
C(26) C(27) 1.42(3) . . yes
C(27) C(27) 1.35(4) . 2_455 yes
C(28) C(29) 1.45(3) . . yes
C(30) C(31) 1.48(3) . . yes

loop_
_geom_contact_atom_site_label_1
_geom_contact_atom_site_label_2
_geom_contact_distance
_geom_contact_site_symmetry_1
_geom_contact_site_symmetry_2
_geom_contact_publ_flag
Ru(1) Ru(1) 2.514(2) . 2_555 ?
Na(2) O(10) 2.62(1) . . ?
Na(2) O(10) 2.62(1) . 2_555 ?
